data_7228595
loop_
_publ_author_name
'Goswami, Pramod Kumar'
'Kumar, Vineet'
'Thaimattam, Ram'
'Ramanan , A.'

_publ_section_title
;
 Structural landscape of multicomponent solids of 5-aminosalicylic acid
;
_journal_name_full CrystEngComm
_journal_paper_doi 10.1039/C7CE01008G
_journal_year 2017
_chemical_formula_moiety 'C13 H15 N2, C7 H6 N O3'
_chemical_formula_sum 'C20 H21 N3 O3'
_chemical_formula_weight 351.40
_chemical_name_systematic
; 
 ? 
;
_space_group_crystal_system monoclinic
_space_group_IT_number 14
_space_group_name_Hall '-P 2yn'
_space_group_name_H-M_alt 'P 1 21/n 1'
_symmetry_space_group_name_Hall '-P 2yn'
_symmetry_space_group_name_H-M 'P 1 21/n 1'
_atom_sites_solution_hydrogens geom
_atom_sites_solution_primary direct
_atom_sites_solution_secondary difmap
_audit_creation_method 'SHELXTL-NT2000 ver.6.12'
_audit_update_record
;
2017-06-24 deposited with the CCDC.
2017-06-28 downloaded from the CCDC.
;
_cell_angle_alpha 90
_cell_angle_beta 91.071(5)
_cell_angle_gamma 90
_cell_formula_units_Z 4
_cell_length_a 9.397(3)
_cell_length_b 8.445(2)
_cell_length_c 21.930(6)
_cell_measurement_reflns_used 3683
_cell_measurement_temperature 298(2)
_cell_measurement_theta_max 22.90
_cell_measurement_theta_min 2.34
_cell_volume 1740.0(8)
_computing_cell_refinement 'Bruker SMART'
_computing_data_collection 'Bruker SMART'
_computing_data_reduction 'Bruker SAINT'
_computing_molecular_graphics 'Bruker SHELXTL'
_computing_publication_material 'Bruker SHELXTL'
_computing_structure_refinement 'SHELXL-2014/7 (Sheldrick, 2014)'
_computing_structure_solution 'SHELXS-97 (Sheldrick, 1990)'
_diffrn_ambient_temperature 298(2)
_diffrn_measured_fraction_theta_full 0.999
_diffrn_measured_fraction_theta_max 0.999
_diffrn_measurement_device_type 'CCD area detector'
_diffrn_measurement_method 'phi and omega scans'
_diffrn_radiation_type MoK\a
_diffrn_radiation_wavelength 0.71073
_diffrn_reflns_av_R_equivalents 0.0364
_diffrn_reflns_av_unetI/netI 0.0280
_diffrn_reflns_Laue_measured_fraction_full 0.999
_diffrn_reflns_Laue_measured_fraction_max 0.999
_diffrn_reflns_limit_h_max 11
_diffrn_reflns_limit_h_min -11
_diffrn_reflns_limit_k_max 10
_diffrn_reflns_limit_k_min -10
_diffrn_reflns_limit_l_max 26
_diffrn_reflns_limit_l_min -26
_diffrn_reflns_number 15976
_diffrn_reflns_point_group_measured_fraction_full 0.999
_diffrn_reflns_point_group_measured_fraction_max 0.999
_diffrn_reflns_theta_full 25.000
_diffrn_reflns_theta_max 25.000
_diffrn_reflns_theta_min 1.858
_diffrn_source 'fine-focus sealed tube'
_exptl_absorpt_coefficient_mu 0.092
_exptl_absorpt_correction_T_max 0.954
_exptl_absorpt_correction_T_min 0.930
_exptl_absorpt_correction_type multi-scan
_exptl_absorpt_process_details '(SADABS; Bruker, 2000)'
_exptl_crystal_colour yellow
_exptl_crystal_density_diffrn 1.341
_exptl_crystal_density_method 'not measured'
_exptl_crystal_description plate
_exptl_crystal_F_000 744
_exptl_crystal_size_max 0.449
_exptl_crystal_size_mid 0.358
_exptl_crystal_size_min 0.278
_refine_diff_density_max 0.283
_refine_diff_density_min -0.197
_refine_diff_density_rms 0.035
_refine_ls_goodness_of_fit_ref 1.102
_refine_ls_hydrogen_treatment constr
_refine_ls_matrix_type full
_refine_ls_number_parameters 237
_refine_ls_number_reflns 3043
_refine_ls_number_restraints 0
_refine_ls_restrained_S_all 1.102
_refine_ls_R_factor_all 0.0689
_refine_ls_R_factor_gt 0.0543
_refine_ls_shift/su_max 0.019
_refine_ls_shift/su_mean 0.005
_refine_ls_structure_factor_coef Fsqd
_refine_ls_weighting_details 'w=1/[\s^2^(Fo^2^)+(0.0563P)^2^+0.5674P] where P=(Fo^2^+2Fc^2^)/3'
_refine_ls_weighting_scheme calc
_refine_ls_wR_factor_gt 0.1249
_refine_ls_wR_factor_ref 0.1322
_reflns_Friedel_coverage 0.000
_reflns_number_gt 2459
_reflns_number_total 3043
_reflns_threshold_expression 'I > 2\s(I)'
_cod_data_source_file c7ce01008g2.cif
_cod_data_source_block solid9
_cod_original_cell_volume 1740.0(9)
_cod_database_code 7228595
_shelx_space_group_comment
;
The symmetry employed for this shelxl refinement is uniquely defined
by the following loop, which should always be used as a source of
symmetry information in preference to the above space-group names.
They are only intended as comments.
;

loop_
_space_group_symop_operation_xyz
'x, y, z'
'-x+1/2, y+1/2, -z+1/2'
'-x, -y, -z'
'x-1/2, -y-1/2, z-1/2'

loop_
_atom_site_label
_atom_site_type_symbol
_atom_site_fract_x
_atom_site_fract_y
_atom_site_fract_z
_atom_site_U_iso_or_equiv
_atom_site_adp_type
_atom_site_occupancy
_atom_site_site_symmetry_order
_atom_site_calc_flag
_atom_site_refinement_flags_posn
_atom_site_refinement_flags_adp
N1 N 0.3793(2) 0.3561(2) 0.05970(9) 0.0549(5) Uani 1 1 d . .
H1A H 0.3889 0.3372 0.0215 0.066 Uiso 1 1 calc R U
H1B H 0.3640 0.4511 0.0720 0.066 Uiso 1 1 calc R U
N2 N 0.9201(2) 0.3408(2) 0.04221(8) 0.0462(5) Uani 1 1 d . .
H2 H 0.9468 0.2878 0.0109 0.055 Uiso 1 1 calc R U
N3 N 0.5196(2) 0.3297(2) 0.44686(8) 0.0497(5) Uani 1 1 d . .
O1 O 0.4560(2) -0.24068(19) 0.04797(8) 0.0684(5) Uani 1 1 d . .
O2 O 0.4305(2) -0.32565(19) 0.14253(8) 0.0710(5) Uani 1 1 d . .
O3 O 0.3862(2) -0.1361(2) 0.22839(7) 0.0675(5) Uani 1 1 d . .
H3 H 0.3957 -0.2218 0.2114 0.101 Uiso 1 1 calc R U
C1 C 0.8367(2) 0.5122(2) 0.14122(9) 0.0401(5) Uani 1 1 d . .
C2 C 0.6252(2) 0.5117(2) 0.35148(9) 0.0420(5) Uani 1 1 d . .
C3 C 0.7307(2) 0.5055(2) 0.24621(9) 0.0450(5) Uani 1 1 d . .
H14A H 0.6503 0.4447 0.2306 0.054 Uiso 1 1 calc R U
H15B H 0.8031 0.4316 0.2603 0.054 Uiso 1 1 calc R U
C4 C 0.7848(3) 0.3851(3) 0.04607(10) 0.0529(6) Uani 1 1 d . .
H19 H 0.7196 0.3572 0.0155 0.063 Uiso 1 1 calc R U
C5 C 0.7417(2) 0.4716(3) 0.09507(10) 0.0505(6) Uani 1 1 d . .
H18 H 0.6472 0.5035 0.0973 0.061 Uiso 1 1 calc R U
C6 C 0.7902(3) 0.6074(2) 0.19499(10) 0.0479(6) Uani 1 1 d . .
H17A H 0.7179 0.6823 0.1816 0.058 Uiso 1 1 calc R U
H16B H 0.8708 0.6674 0.2108 0.058 Uiso 1 1 calc R U
C7 C 0.7079(2) 0.4722(3) 0.40171(10) 0.0504(6) Uani 1 1 d . .
H11 H 0.8020 0.5062 0.4045 0.060 Uiso 1 1 calc R U
C8 C 0.6519(3) 0.3828(3) 0.44783(10) 0.0534(6) Uani 1 1 d . .
H10 H 0.7099 0.3585 0.4814 0.064 Uiso 1 1 calc R U
C9 C 0.6832(3) 0.6075(3) 0.29958(10) 0.0533(6) Uani 1 1 d . .
H12A H 0.7636 0.6694 0.3145 0.064 Uiso 1 1 calc R U
H13B H 0.6104 0.6807 0.2852 0.064 Uiso 1 1 calc R U
C10 C 1.0150(2) 0.3769(3) 0.08579(10) 0.0513(6) Uani 1 1 d . .
H20 H 1.1090 0.3443 0.0822 0.062 Uiso 1 1 calc R U
C11 C 0.9758(2) 0.4608(3) 0.13555(10) 0.0501(6) Uani 1 1 d . .
H21 H 1.0428 0.4839 0.1660 0.060 Uiso 1 1 calc R U
C12 C 0.4879(3) 0.4554(3) 0.35044(11) 0.0602(7) Uani 1 1 d . .
H9 H 0.4274 0.4779 0.3175 0.072 Uiso 1 1 calc R U
C13 C 0.4405(2) 0.3658(3) 0.39810(12) 0.0632(7) Uani 1 1 d . .
H8 H 0.3475 0.3282 0.3961 0.076 Uiso 1 1 calc R U
C14 C 0.4141(2) -0.0491(2) 0.12488(9) 0.0383(5) Uani 1 1 d . .
C15 C 0.4134(2) 0.0769(2) 0.08379(9) 0.0404(5) Uani 1 1 d . .
H5 H 0.4300 0.0565 0.0429 0.048 Uiso 1 1 calc R U
C16 C 0.3887(2) 0.2320(2) 0.10192(10) 0.0425(5) Uani 1 1 d . .
C17 C 0.3895(2) -0.0182(3) 0.18625(10) 0.0453(5) Uani 1 1 d . .
C18 C 0.3642(2) 0.2590(3) 0.16373(10) 0.0527(6) Uani 1 1 d . .
H6 H 0.3475 0.3616 0.1772 0.063 Uiso 1 1 calc R U
C19 C 0.4360(2) -0.2166(3) 0.10261(11) 0.0460(5) Uani 1 1 d . .
C20 C 0.3643(3) 0.1363(3) 0.20476(10) 0.0534(6) Uani 1 1 d . .
H7 H 0.3473 0.1570 0.2456 0.064 Uiso 1 1 calc R U

loop_
_atom_site_aniso_label
_atom_site_aniso_U_11
_atom_site_aniso_U_22
_atom_site_aniso_U_33
_atom_site_aniso_U_23
_atom_site_aniso_U_13
_atom_site_aniso_U_12
N1 0.0643(13) 0.0430(11) 0.0571(12) 0.0022(9) -0.0035(10) 0.0078(9)
N2 0.0584(12) 0.0474(11) 0.0331(9) -0.0045(8) 0.0109(8) 0.0037(9)
N3 0.0500(11) 0.0551(12) 0.0443(10) 0.0080(9) 0.0126(9) 0.0028(9)
O1 0.0967(14) 0.0527(10) 0.0560(11) -0.0169(8) 0.0018(9) 0.0098(9)
O2 0.0959(14) 0.0424(9) 0.0754(12) 0.0057(9) 0.0142(10) 0.0047(9)
O3 0.0924(14) 0.0602(11) 0.0503(10) 0.0086(8) 0.0109(9) 0.0011(10)
C1 0.0542(13) 0.0319(10) 0.0346(11) 0.0061(8) 0.0100(9) -0.0025(9)
C2 0.0502(13) 0.0338(11) 0.0427(12) -0.0042(9) 0.0146(10) 0.0052(9)
C3 0.0599(13) 0.0343(11) 0.0412(12) 0.0002(9) 0.0127(10) -0.0012(10)
C4 0.0560(15) 0.0571(14) 0.0454(13) -0.0073(11) -0.0048(11) 0.0038(11)
C5 0.0477(13) 0.0524(14) 0.0516(13) -0.0053(11) 0.0057(11) 0.0053(10)
C6 0.0651(15) 0.0358(11) 0.0434(12) -0.0008(9) 0.0159(10) -0.0020(10)
C7 0.0414(12) 0.0557(14) 0.0540(14) 0.0001(11) 0.0036(10) -0.0072(10)
C8 0.0561(15) 0.0629(15) 0.0408(12) 0.0060(11) -0.0049(10) -0.0039(12)
C9 0.0775(17) 0.0374(12) 0.0458(13) 0.0001(10) 0.0209(12) 0.0020(11)
C10 0.0460(13) 0.0589(14) 0.0493(13) -0.0058(11) 0.0061(10) 0.0037(11)
C11 0.0498(13) 0.0580(14) 0.0425(12) -0.0050(11) -0.0011(10) -0.0005(11)
C12 0.0502(14) 0.0755(17) 0.0547(15) 0.0207(13) -0.0046(11) 0.0050(12)
C13 0.0364(12) 0.0804(18) 0.0731(17) 0.0211(14) 0.0070(12) -0.0016(12)
C14 0.0314(10) 0.0407(11) 0.0428(11) -0.0052(9) 0.0000(8) 0.0004(8)
C15 0.0373(11) 0.0450(12) 0.0388(11) -0.0051(10) -0.0004(9) 0.0031(9)
C16 0.0383(11) 0.0401(12) 0.0488(12) -0.0045(10) -0.0051(9) 0.0028(9)
C17 0.0434(12) 0.0489(13) 0.0436(12) -0.0002(10) 0.0015(9) 0.0004(10)
C18 0.0566(14) 0.0455(13) 0.0557(14) -0.0156(11) -0.0050(11) 0.0073(11)
C19 0.0395(12) 0.0425(12) 0.0559(14) -0.0032(11) 0.0002(10) 0.0018(9)
C20 0.0605(15) 0.0607(15) 0.0389(12) -0.0115(11) 0.0018(10) 0.0075(12)

loop_
_atom_type_symbol
_atom_type_description
_atom_type_scat_dispersion_real
_atom_type_scat_dispersion_imag
_atom_type_scat_source
C C 0.0033 0.0016 'International Tables Vol C Tables 4.2.6.8 and 6.1.1.4'
H H 0.0000 0.0000 'International Tables Vol C Tables 4.2.6.8 and 6.1.1.4'
N N 0.0061 0.0033 'International Tables Vol C Tables 4.2.6.8 and 6.1.1.4'
O O 0.0106 0.0060 'International Tables Vol C Tables 4.2.6.8 and 6.1.1.4'

loop_
_geom_angle_atom_site_label_1
_geom_angle_atom_site_label_2
_geom_angle_atom_site_label_3
_geom_angle
C16 N1 H1A 120.0
C16 N1 H1B 120.0
H1A N1 H1B 120.0
C4 N2 C10 121.23(19)
C4 N2 H2 119.4
C10 N2 H2 119.4
C8 N3 C13 116.57(19)
C17 O3 H3 109.5
C5 C1 C11 117.05(19)
C5 C1 C6 121.1(2)
C11 C1 C6 121.9(2)
C12 C2 C7 116.4(2)
C12 C2 C9 121.7(2)
C7 C2 C9 121.9(2)
C9 C3 C6 111.20(17)
C9 C3 H14A 109.4
C6 C3 H14A 109.4
C9 C3 H15B 109.4
C6 C3 H15B 109.4
H14A C3 H15B 108.0
N2 C4 C5 119.9(2)
N2 C4 H19 120.1
C5 C4 H19 120.1
C4 C5 C1 120.8(2)
C4 C5 H18 119.6
C1 C5 H18 119.6
C1 C6 C3 113.10(17)
C1 C6 H17A 109.0
C3 C6 H17A 109.0
C1 C6 H16B 109.0
C3 C6 H16B 109.0
H17A C6 H16B 107.8
C8 C7 C2 120.2(2)
C8 C7 H11 119.9
C2 C7 H11 119.9
N3 C8 C7 123.2(2)
N3 C8 H10 118.4
C7 C8 H10 118.4
C2 C9 C3 113.02(17)
C2 C9 H12A 109.0
C3 C9 H12A 109.0
C2 C9 H13B 109.0
C3 C9 H13B 109.0
H12A C9 H13B 107.8
N2 C10 C11 120.6(2)
N2 C10 H20 119.7
C11 C10 H20 119.7
C10 C11 C1 120.4(2)
C10 C11 H21 119.8
C1 C11 H21 119.8
C13 C12 C2 119.8(2)
C13 C12 H9 120.1
C2 C12 H9 120.1
N3 C13 C12 123.8(2)
N3 C13 H8 118.1
C12 C13 H8 118.1
C15 C14 C17 118.84(19)
C15 C14 C19 120.30(18)
C17 C14 C19 120.82(19)
C16 C15 C14 122.23(19)
C16 C15 H5 118.9
C14 C15 H5 118.9
C15 C16 C18 117.5(2)
C15 C16 N1 121.66(19)
C18 C16 N1 120.68(19)
O3 C17 C20 118.9(2)
O3 C17 C14 121.7(2)
C20 C17 C14 119.3(2)
C20 C18 C16 121.0(2)
C20 C18 H6 119.5
C16 C18 H6 119.5
O1 C19 O2 123.9(2)
O1 C19 C14 119.5(2)
O2 C19 C14 116.6(2)
C18 C20 C17 121.1(2)
C18 C20 H7 119.5
C17 C20 H7 119.5

loop_
_geom_bond_atom_site_label_1
_geom_bond_atom_site_label_2
_geom_bond_distance
N1 C16 1.400(3)
N1 H1A 0.8600
N1 H1B 0.8600
N2 C4 1.330(3)
N2 C10 1.330(3)
N2 H2 0.8600
N3 C8 1.322(3)
N3 C13 1.326(3)
O1 C19 1.233(3)
O2 C19 1.272(3)
O3 C17 1.359(3)
O3 H3 0.8200
C1 C5 1.380(3)
C1 C11 1.386(3)
C1 C6 1.499(3)
C2 C12 1.375(3)
C2 C7 1.377(3)
C2 C9 1.506(3)
C3 C9 1.527(3)
C3 C6 1.529(3)
C3 H14A 0.9700
C3 H15B 0.9700
C4 C5 1.367(3)
C4 H19 0.9300
C5 H18 0.9300
C6 H17A 0.9700
C6 H16B 0.9700
C7 C8 1.375(3)
C7 H11 0.9300
C8 H10 0.9300
C9 H12A 0.9700
C9 H13B 0.9700
C10 C11 1.358(3)
C10 H20 0.9300
C11 H21 0.9300
C12 C13 1.371(3)
C12 H9 0.9300
C13 H8 0.9300
C14 C15 1.394(3)
C14 C17 1.394(3)
C14 C19 1.512(3)
C15 C16 1.390(3)
C15 H5 0.9300
C16 C18 1.398(3)
C17 C20 1.388(3)
C18 C20 1.372(3)
C18 H6 0.9300
C20 H7 0.9300

loop_
_geom_hbond_atom_site_label_D
_geom_hbond_atom_site_label_H
_geom_hbond_atom_site_label_A
_geom_hbond_distance_DH
_geom_hbond_distance_HA
_geom_hbond_distance_DA
_geom_hbond_angle_DHA
_geom_hbond_site_symmetry_A
C11 H21 O3 0.93 2.60 3.333(3) 135.7 2_655
C10 H20 N1 0.93 2.60 3.486(3) 159.8 1_655
C4 H19 O1 0.93 2.35 3.269(3) 167.7 3_655
O3 H3 O2 0.82 1.78 2.512(2) 147.5 .
N2 H2 N3 0.86 1.86 2.718(2) 175.0 4_665
N1 H1B O2 0.86 2.51 3.275(3) 148.6 1_565
N1 H1A O1 0.86 2.28 3.009(3) 142.9 3_655
C11 H21 O3 0.93 2.60 3.333(3) 135.7 2_655
C10 H20 N1 0.93 2.60 3.486(3) 159.8 1_655
C4 H19 O1 0.93 2.35 3.269(3) 167.7 3_655
O3 H3 O2 0.82 1.78 2.512(2) 147.5 .
N2 H2 N3 0.86 1.86 2.718(2) 175.0 4_665
N1 H1B O2 0.86 2.51 3.275(3) 148.6 1_565
N1 H1A O1 0.86 2.28 3.009(3) 142.9 3_655
N1 H1A O1 0.86 2.28 3.009(3) 142.9 3_655
N1 H1B O2 0.86 2.51 3.275(3) 148.6 1_565
N2 H2 N3 0.86 1.86 2.718(2) 175.0 4_665
O3 H3 O2 0.82 1.78 2.512(2) 147.5 .
C4 H19 O1 0.93 2.35 3.269(3) 167.7 3_655
C10 H20 N1 0.93 2.60 3.486(3) 159.8 1_655
C11 H21 O3 0.93 2.60 3.333(3) 135.7 2_655

loop_
_geom_torsion_atom_site_label_1
_geom_torsion_atom_site_label_2
_geom_torsion_atom_site_label_3
_geom_torsion_atom_site_label_4
_geom_torsion
C10 N2 C4 C5 1.1(3)
N2 C4 C5 C1 -0.8(3)
C11 C1 C5 C4 -0.3(3)
C6 C1 C5 C4 179.9(2)
C5 C1 C6 C3 86.8(3)
C11 C1 C6 C3 -93.0(2)
C9 C3 C6 C1 -179.3(2)
C12 C2 C7 C8 -0.8(3)
C9 C2 C7 C8 -179.1(2)
C13 N3 C8 C7 0.5(4)
C2 C7 C8 N3 0.4(4)
C12 C2 C9 C3 -80.7(3)
C7 C2 C9 C3 97.5(3)
C6 C3 C9 C2 -179.3(2)
C4 N2 C10 C11 -0.2(3)
N2 C10 C11 C1 -1.0(3)
C5 C1 C11 C10 1.2(3)
C6 C1 C11 C10 -179.0(2)
C7 C2 C12 C13 0.3(3)
C9 C2 C12 C13 178.6(2)
C8 N3 C13 C12 -1.0(4)
C2 C12 C13 N3 0.6(4)
C17 C14 C15 C16 -0.1(3)
C19 C14 C15 C16 177.71(18)
C14 C15 C16 C18 0.0(3)
C14 C15 C16 N1 -175.88(18)
C15 C14 C17 O3 178.8(2)
C19 C14 C17 O3 1.0(3)
C15 C14 C17 C20 0.3(3)
C19 C14 C17 C20 -177.50(19)
C15 C16 C18 C20 -0.1(3)
N1 C16 C18 C20 175.8(2)
C15 C14 C19 O1 1.4(3)
C17 C14 C19 O1 179.1(2)
C15 C14 C19 O2 -177.67(19)
C17 C14 C19 O2 0.1(3)
C16 C18 C20 C17 0.3(4)
O3 C17 C20 C18 -178.9(2)
C14 C17 C20 C18 -0.4(3)
